data_4509282
loop_
_publ_author_name
'Thu\'ery, Pierre'

_publ_section_title
;
 Uranyl Ion Complexes with Cucurbit[5]uril: from Molecular Capsules to
 Uranyl-Organic Frameworks
;
_journal_issue 2
_journal_name_full 'Crystal Growth &amp; Design'
_journal_page_first 1208
_journal_page_last 1215
_journal_paper_doi 10.1021/cg8011603
_journal_volume 9
_journal_year 2009
_chemical_formula_sum 'C60 H64 Cs2 N50 O60 U4'
_chemical_formula_weight 3663.55
_space_group_IT_number 15
_symmetry_cell_setting monoclinic
_symmetry_space_group_name_Hall '-C 2yc'
_symmetry_space_group_name_H-M 'C 1 2/c 1'
_atom_sites_solution_hydrogens geom
_atom_sites_solution_primary direct
_atom_sites_solution_secondary difmap
_audit_creation_method SHELXL-97
_cell_angle_alpha 90.00
_cell_angle_beta 102.188(3)
_cell_angle_gamma 90.00
_cell_formula_units_Z 4
_cell_length_a 25.1403(10)
_cell_length_b 13.7940(6)
_cell_length_c 29.0665(14)
_cell_measurement_reflns_used 120244
_cell_measurement_temperature 100(2)
_cell_measurement_theta_max 25.68
_cell_measurement_theta_min 2.95
_cell_volume 9852.6(8)
_computing_cell_refinement 'HKL2000 (Otwinowski & Minor, 1997)'
_computing_data_collection 'COLLECT (Nonius, 1998)'
_computing_data_reduction 'HKL2000 (Otwinowski & Minor, 1997)'
_computing_molecular_graphics 'SHELXTL (Sheldrick, 1999)'
_computing_publication_material 'SHELXTL (Sheldrick, 1999); PLATON (Spek, 2003)'
_computing_structure_refinement 'SHELXL-97 (Sheldrick, 1997)'
_computing_structure_solution 'SHELXS-97 (Sheldrick, 1997)'
_diffrn_ambient_temperature 100(2)
_diffrn_measured_fraction_theta_full 0.992
_diffrn_measured_fraction_theta_max 0.992
_diffrn_measurement_device_type 'Nonius Kappa-CCD area-detector diffractometer'
_diffrn_measurement_method 'two \f and four \w scans with 2\% steps (492 frames)'
_diffrn_radiation_monochromator graphite
_diffrn_radiation_source 'fine-focus sealed tube'
_diffrn_radiation_type MoK\a
_diffrn_radiation_wavelength 0.71073
_diffrn_reflns_av_R_equivalents 0.0334
_diffrn_reflns_av_sigmaI/netI 0.0479
_diffrn_reflns_limit_h_max 30
_diffrn_reflns_limit_h_min -30
_diffrn_reflns_limit_k_max 16
_diffrn_reflns_limit_k_min -16
_diffrn_reflns_limit_l_max 35
_diffrn_reflns_limit_l_min -35
_diffrn_reflns_number 120244
_diffrn_reflns_theta_full 25.68
_diffrn_reflns_theta_max 25.68
_diffrn_reflns_theta_min 2.95
_diffrn_standards_decay_% 0
_diffrn_standards_interval_time 0
_diffrn_standards_number 0
_exptl_absorpt_coefficient_mu 7.422
_exptl_absorpt_correction_T_max 0.552
_exptl_absorpt_correction_T_min 0.462
_exptl_absorpt_correction_type multi-scan
_exptl_absorpt_process_details 'SCALEPACK (Otwinowski & Minor, 1997)'
_exptl_crystal_colour 'translucent light yellow'
_exptl_crystal_density_diffrn 2.470
_exptl_crystal_density_method 'not measured'
_exptl_crystal_description parallelepiped
_exptl_crystal_F_000 6928
_exptl_crystal_size_max 0.13
_exptl_crystal_size_mid 0.10
_exptl_crystal_size_min 0.08
_refine_diff_density_max 2.295
_refine_diff_density_min -2.953
_refine_diff_density_rms 0.228
_refine_ls_extinction_method none
_refine_ls_goodness_of_fit_ref 1.037
_refine_ls_hydrogen_treatment constr
_refine_ls_matrix_type full
_refine_ls_number_parameters 804
_refine_ls_number_reflns 9304
_refine_ls_number_restraints 73
_refine_ls_restrained_S_all 0.969
_refine_ls_R_factor_all 0.0817
_refine_ls_R_factor_gt 0.0610
_refine_ls_shift/su_max 0.003
_refine_ls_shift/su_mean 0.001
_refine_ls_structure_factor_coef Fsqd
_refine_ls_weighting_details 'calc w=1/[\s^2^(Fo^2^)+(0.1048P)^2^+135.7519P] where P=(Fo^2^+2Fc^2^)/3'
_refine_ls_weighting_scheme calc
_refine_ls_wR_factor_gt 0.1725
_refine_ls_wR_factor_ref 0.1810
_reflns_number_gt 6977
_reflns_number_total 9304
_reflns_threshold_expression >2sigma(I)
_cod_data_source_file cg8011603sup1.cif
_cod_data_source_block 3
_cod_original_sg_symbol_H-M 'C 2/c'
_cod_database_code 4509282

loop_
_symmetry_equiv_pos_as_xyz
'x, y, z'
'-x, y, -z+1/2'
'x+1/2, y+1/2, z'
'-x+1/2, y+1/2, -z+1/2'
'-x, -y, -z'
'x, -y, z-1/2'
'-x+1/2, -y+1/2, -z'
'x+1/2, -y+1/2, z-1/2'

loop_
_atom_site_label
_atom_site_type_symbol
_atom_site_fract_x
_atom_site_fract_y
_atom_site_fract_z
_atom_site_U_iso_or_equiv
_atom_site_adp_type
_atom_site_occupancy
_atom_site_symmetry_multiplicity
_atom_site_calc_flag
_atom_site_refinement_flags
U1 U 0.77391(5) 0.53013(9) 0.27525(3) 0.0382(4) Uani 1 1 d .
U2 U 1.0000 0.0000 0.5000 0.0671(7) Uani 1 2 d S
U3 U 1.0000 0.0378(2) 0.7500 0.0656(7) Uani 1 2 d S
Cs1 Cs 0.85924(12) 0.4558(2) 0.52526(10) 0.0580(8) Uani 1 1 d .
O1 O 0.7511(9) 0.5479(17) 0.2145(7) 0.045(5) Uani 1 1 d .
O2 O 0.7955(9) 0.5143(16) 0.3363(7) 0.042(5) Uani 1 1 d .
O3 O 0.6831(8) 0.4920(16) 0.2831(7) 0.039(5) Uani 1 1 d .
O4 O 0.7380(9) 0.4210(17) 0.4910(7) 0.046(5) Uani 1 1 d .
O5 O 0.7601(8) 0.3577(17) 0.2667(6) 0.043(5) Uani 1 1 d .
O6 O 0.8276(9) 0.2772(16) 0.4705(7) 0.046(5) Uani 1 1 d .
O7 O 0.8569(9) 0.4595(16) 0.2673(7) 0.042(5) Uani 1 1 d .
O8 O 0.9392(8) 0.3925(18) 0.4685(7) 0.045(5) Uani 1 1 d .
O9 O 0.8385(8) 0.6614(16) 0.2807(6) 0.043(5) Uani 1 1 d .
O10 O 0.9205(9) 0.6085(18) 0.4864(7) 0.046(5) Uani 1 1 d .
O11 O 0.7319(8) 0.6793(16) 0.2937(7) 0.043(5) Uani 1 1 d .
O12 O 0.7973(9) 0.6344(18) 0.5011(7) 0.048(5) Uani 1 1 d .
O13 O 0.9062(18) 0.361(3) 0.6295(8) 0.081(16) Uani 1 1 d DU
O14 O 0.8445(19) 0.458(5) 0.644(3) 0.12(3) Uani 1 1 d DU
O15 O 0.926(2) 0.463(4) 0.6875(17) 0.076(16) Uani 1 1 d DU
O16 O 1.0591(13) 0.002(3) 0.5459(13) 0.093(11) Uani 1 1 d .
O17 O 0.9894(13) 0.172(3) 0.5216(12) 0.093(10) Uani 1 1 d .
O18 O 0.9371(16) 0.082(3) 0.5474(14) 0.110(13) Uani 1 1 d .
O19 O 0.9320(12) 0.233(3) 0.5638(11) 0.083(9) Uani 1 1 d .
O20 O 0.9517(17) -0.118(3) 0.5367(14) 0.109(13) Uani 1 1 d .
O21 O 0.9922(18) -0.104(4) 0.6069(17) 0.130(14) Uani 1 1 d U
O22 O 0.9335(16) -0.213(3) 0.5878(13) 0.107(11) Uani 1 1 d U
O23A O 0.953(2) 0.001(5) 0.699(2) 0.061(14) Uani 0.50 1 d P
O23B O 0.948(3) 0.063(6) 0.702(3) 0.08(2) Uani 0.50 1 d P
O24 O 1.0659(14) -0.056(3) 0.7096(12) 0.086(9) Uani 1 1 d .
O25 O 1.0628(15) 0.093(3) 0.6981(14) 0.098(10) Uani 1 1 d .
O26 O 1.1114(14) 0.005(2) 0.6619(13) 0.084(9) Uani 1 1 d .
O27 O 1.0010 0.1801 0.7013 0.070 Uani 0.50 1 d P
O28 O 0.9424 0.1820 0.7494 0.070 Uani 0.50 1 d P
O29 O 0.9785 0.3115 0.7213 0.070 Uani 0.50 1 d PD
O30 O 1.029(2) -0.139(4) 0.779(2) 0.078(16) Uani 0.50 1 d PDU
O31 O 0.962(4) -0.208(8) 0.728(5) 0.08(4) Uani 0.50 1 d PDU
O32 O 1.025(4) -0.300(5) 0.771(4) 0.06(3) Uani 0.50 1 d PDU
O33 O 0.6858(12) 0.4856(18) 0.5686(10) 0.063(7) Uani 1 1 d .
N1 N 0.6539(11) 0.535(2) 0.3506(9) 0.043(6) Uani 1 1 d .
N2 N 0.6665(10) 0.379(2) 0.3370(8) 0.042(6) Uani 1 1 d .
N3 N 0.6908(10) 0.3513(19) 0.4218(7) 0.039(6) Uani 1 1 d .
N4 N 0.6781(10) 0.507(2) 0.4345(8) 0.040(6) Uani 1 1 d .
N5 N 0.7306(10) 0.2625(19) 0.3218(8) 0.039(6) Uani 1 1 d .
N6 N 0.8157(10) 0.248(2) 0.3142(8) 0.041(6) Uani 1 1 d .
N7 N 0.8453(10) 0.2267(19) 0.3987(8) 0.040(6) Uani 1 1 d .
N8 N 0.7591(11) 0.236(2) 0.4067(8) 0.043(6) Uani 1 1 d .
N9 N 0.9001(10) 0.336(2) 0.3134(8) 0.044(6) Uani 1 1 d .
N10 N 0.9366(11) 0.481(2) 0.3212(10) 0.048(7) Uani 1 1 d .
N11 N 0.9703(11) 0.455(2) 0.4057(9) 0.046(7) Uani 1 1 d .
N12 N 0.9302(10) 0.313(2) 0.3986(8) 0.047(7) Uani 1 1 d .
N13 N 0.9217(11) 0.649(2) 0.3332(8) 0.046(7) Uani 1 1 d .
N14 N 0.8622(11) 0.758(2) 0.3467(8) 0.045(7) Uani 1 1 d .
N15 N 0.8899(11) 0.728(2) 0.4300(9) 0.046(6) Uani 1 1 d .
N16 N 0.9528(10) 0.624(2) 0.4174(8) 0.041(6) Uani 1 1 d .
N17 N 0.7701(12) 0.770(2) 0.3584(8) 0.047(7) Uani 1 1 d .
N18 N 0.6937(11) 0.694(2) 0.3579(9) 0.049(7) Uani 1 1 d .
N19 N 0.7225(11) 0.6659(19) 0.4418(9) 0.044(6) Uani 1 1 d .
N20 N 0.7973(11) 0.750(2) 0.4434(8) 0.044(6) Uani 1 1 d .
N21 N 0.8962(17) 0.438(4) 0.6477(17) 0.05(3) Uani 1 1 d DU
N22 N 0.9520(14) 0.163(4) 0.5444(13) 0.074(11) Uani 1 1 d .
N23 N 0.9610(12) -0.139(3) 0.5720(14) 0.060(8) Uani 1 1 d .
N24 N 1.0813(14) 0.013(3) 0.6878(15) 0.067(10) Uani 1 1 d .
N25 N 0.9703 0.2245 0.7258 0.070 Uani 0.50 1 d P
N26 N 1.004(4) -0.214(5) 0.762(5) 0.07(3) Uani 0.50 1 d PDU
C1 C 0.6694(12) 0.471(2) 0.3206(10) 0.040(7) Uani 1 1 d .
C2 C 0.6477(12) 0.381(3) 0.3815(9) 0.044(8) Uani 1 1 d .
H2 H 0.6144 0.3427 0.3797 0.053 Uiso 1 1 calc R
C3 C 0.6394(13) 0.487(3) 0.3910(10) 0.044(8) Uani 1 1 d .
H3 H 0.6019 0.5008 0.3936 0.053 Uiso 1 1 calc R
C4 C 0.7065(13) 0.424(3) 0.4529(10) 0.042(7) Uani 1 1 d .
C5 C 0.6750(12) 0.295(2) 0.3117(9) 0.040(7) Uani 1 1 d .
H5A H 0.6639 0.3084 0.2782 0.048 Uiso 1 1 calc R
H5B H 0.6520 0.2435 0.3191 0.048 Uiso 1 1 calc R
C6 C 0.7150(14) 0.253(2) 0.4289(10) 0.046(8) Uani 1 1 d .
H6A H 0.7274 0.2427 0.4625 0.056 Uiso 1 1 calc R
H6B H 0.6867 0.2062 0.4174 0.056 Uiso 1 1 calc R
C7 C 0.7684(12) 0.294(2) 0.2985(9) 0.037(7) Uani 1 1 d .
C8 C 0.8147(13) 0.188(2) 0.3550(10) 0.043(7) Uani 1 1 d .
H8 H 0.8248 0.1206 0.3501 0.051 Uiso 1 1 calc R
C9 C 0.7534(13) 0.196(2) 0.3604(9) 0.044(8) Uani 1 1 d .
H9 H 0.7349 0.1336 0.3573 0.053 Uiso 1 1 calc R
C10 C 0.8121(14) 0.250(2) 0.4292(10) 0.046(8) Uani 1 1 d .
C11 C 0.8631(13) 0.259(3) 0.2928(10) 0.045(8) Uani 1 1 d .
H11A H 0.8829 0.1986 0.2956 0.054 Uiso 1 1 calc R
H11B H 0.8504 0.2727 0.2595 0.054 Uiso 1 1 calc R
C12 C 0.9034(14) 0.226(3) 0.4122(11) 0.048(8) Uani 1 1 d .
H12A H 0.9169 0.1697 0.3981 0.057 Uiso 1 1 calc R
H12B H 0.9137 0.2186 0.4461 0.057 Uiso 1 1 calc R
C13 C 0.8953(13) 0.427(3) 0.2985(10) 0.047(8) Uani 1 1 d .
C14 C 0.9726(14) 0.426(3) 0.3567(10) 0.048(8) Uani 1 1 d .
H14 H 1.0099 0.4241 0.3517 0.058 Uiso 1 1 calc R
C15 C 0.9460(13) 0.323(3) 0.3540(10) 0.047(8) Uani 1 1 d .
H15 H 0.9710 0.2720 0.3486 0.056 Uiso 1 1 calc R
C16 C 0.9455(12) 0.387(2) 0.4282(10) 0.040(7) Uani 1 1 d .
C17 C 0.9461(13) 0.580(3) 0.3089(11) 0.052(9) Uani 1 1 d .
H17A H 0.9851 0.5919 0.3154 0.062 Uiso 1 1 calc R
H17B H 0.9324 0.5889 0.2754 0.062 Uiso 1 1 calc R
C18 C 0.9917(13) 0.546(3) 0.4262(11) 0.052(9) Uani 1 1 d .
H18A H 1.0039 0.5382 0.4599 0.062 Uiso 1 1 calc R
H18B H 1.0231 0.5640 0.4135 0.062 Uiso 1 1 calc R
C19 C 0.8718(13) 0.687(2) 0.3179(10) 0.045(8) Uani 1 1 d .
C20 C 0.9052(13) 0.766(3) 0.3892(10) 0.047(8) Uani 1 1 d .
H20 H 0.9202 0.8312 0.3943 0.056 Uiso 1 1 calc R
C21 C 0.9478(13) 0.691(3) 0.3788(10) 0.044(8) Uani 1 1 d .
H21 H 0.9826 0.7217 0.3777 0.052 Uiso 1 1 calc R
C22 C 0.9215(12) 0.648(3) 0.4486(11) 0.047(8) Uani 1 1 d .
C23 C 0.8118(13) 0.815(2) 0.3394(11) 0.046(8) Uani 1 1 d .
H23A H 0.8198 0.8780 0.3537 0.055 Uiso 1 1 calc R
H23B H 0.7985 0.8244 0.3059 0.055 Uiso 1 1 calc R
C24 C 0.8558(13) 0.776(3) 0.4572(10) 0.045(8) Uani 1 1 d .
H24A H 0.8596 0.8456 0.4538 0.054 Uiso 1 1 calc R
H24B H 0.8688 0.7603 0.4902 0.054 Uiso 1 1 calc R
C25 C 0.7311(13) 0.711(2) 0.3338(10) 0.040(7) Uani 1 1 d .
C26 C 0.7064(14) 0.736(3) 0.4046(11) 0.048(8) Uani 1 1 d .
H26 H 0.6772 0.7785 0.4104 0.058 Uiso 1 1 calc R
C27 C 0.7593(14) 0.792(2) 0.4056(11) 0.048(8) Uani 1 1 d .
H27 H 0.7547 0.8620 0.4100 0.057 Uiso 1 1 calc R
C28 C 0.7753(13) 0.678(2) 0.4653(10) 0.041(7) Uani 1 1 d .
C29 C 0.6452(13) 0.636(3) 0.3395(11) 0.050(8) Uani 1 1 d .
H29A H 0.6153 0.6599 0.3528 0.061 Uiso 1 1 calc R
H29B H 0.6351 0.6442 0.3056 0.061 Uiso 1 1 calc R
C30 C 0.6855(13) 0.600(2) 0.4585(10) 0.043(7) Uani 1 1 d .
H30A H 0.6503 0.6314 0.4548 0.052 Uiso 1 1 calc R
H30B H 0.6990 0.5889 0.4919 0.052 Uiso 1 1 calc R

loop_
_atom_site_aniso_label
_atom_site_aniso_U_11
_atom_site_aniso_U_22
_atom_site_aniso_U_33
_atom_site_aniso_U_23
_atom_site_aniso_U_13
_atom_site_aniso_U_12
U1 0.0400(7) 0.0506(8) 0.0207(6) 0.0019(4) -0.0010(4) -0.0058(5)
U2 0.0467(12) 0.0789(15) 0.0665(14) 0.0209(11) -0.0087(10) -0.0165(10)
U3 0.0308(10) 0.1072(19) 0.0549(12) 0.000 0.0002(8) 0.000
Cs1 0.0479(16) 0.0685(19) 0.0549(16) 0.0062(13) 0.0047(13) -0.0009(13)
O1 0.048(13) 0.058(14) 0.025(10) 0.005(9) -0.001(9) -0.004(11)
O2 0.043(12) 0.059(14) 0.019(9) -0.001(9) -0.007(8) -0.002(10)
O3 0.038(11) 0.055(13) 0.021(10) -0.001(9) -0.001(8) -0.006(10)
O4 0.053(13) 0.055(14) 0.024(10) 0.001(9) -0.004(9) -0.004(11)
O5 0.042(11) 0.064(15) 0.022(9) -0.008(10) 0.003(8) -0.005(11)
O6 0.060(14) 0.052(13) 0.023(10) -0.005(9) 0.003(9) -0.011(11)
O7 0.042(12) 0.060(14) 0.023(10) 0.005(9) 0.005(9) 0.001(10)
O8 0.032(11) 0.070(15) 0.030(11) -0.010(10) -0.003(8) 0.000(10)
O9 0.046(12) 0.058(14) 0.021(9) 0.003(9) -0.001(9) -0.007(10)
O10 0.045(12) 0.064(15) 0.026(10) 0.005(10) 0.001(9) -0.004(11)
O11 0.043(12) 0.048(13) 0.031(11) 0.005(9) -0.004(9) -0.002(10)
O12 0.050(13) 0.060(14) 0.031(11) -0.008(10) 0.002(9) 0.001(11)
O13 0.08(3) 0.07(3) 0.09(3) 0.00(2) 0.01(2) -0.01(2)
O14 0.10(3) 0.14(4) 0.12(4) -0.02(3) 0.03(3) 0.00(3)
O15 0.07(3) 0.09(3) 0.07(3) 0.00(2) 0.02(2) -0.01(2)
O16 0.07(2) 0.09(2) 0.10(2) 0.027(19) -0.027(17) -0.011(17)
O17 0.08(2) 0.10(3) 0.10(2) 0.01(2) 0.022(19) -0.034(19)
O18 0.11(3) 0.11(3) 0.11(3) 0.05(2) 0.04(2) -0.02(2)
O19 0.055(17) 0.12(3) 0.07(2) -0.012(19) 0.003(14) -0.015(18)
O20 0.12(3) 0.13(3) 0.08(2) 0.02(2) 0.02(2) -0.04(3)
O21 0.12(2) 0.14(3) 0.13(2) -0.02(2) 0.02(2) 0.02(2)
O22 0.10(2) 0.12(2) 0.10(2) 0.035(18) 0.035(17) 0.008(19)
O23A 0.05(2) 0.07(2) 0.06(2) -0.01(2) 0.008(19) -0.01(2)
O23B 0.06(3) 0.10(3) 0.08(3) 0.01(3) 0.00(2) -0.01(3)
O24 0.09(2) 0.09(2) 0.08(2) 0.016(18) 0.029(18) -0.006(19)
O25 0.10(2) 0.082(19) 0.12(2) 0.013(17) 0.051(18) 0.003(17)
O26 0.08(2) 0.08(2) 0.10(3) -0.012(18) 0.04(2) 0.009(17)
O27 0.070 0.070 0.070 0.000 0.015 0.000
O28 0.070 0.070 0.070 0.000 0.015 0.000
O29 0.070 0.070 0.070 0.000 0.015 0.000
O30 0.06(2) 0.09(3) 0.07(3) 0.03(2) 0.00(2) 0.00(2)
O31 0.07(5) 0.08(5) 0.08(5) 0.00(3) 0.01(3) 0.00(3)
O32 0.06(4) 0.06(4) 0.06(4) 0.00(3) 0.04(3) 0.00(3)
O33 0.08(2) 0.051(15) 0.060(16) 0.000(12) 0.028(15) -0.003(13)
N1 0.040(15) 0.056(17) 0.032(13) 0.002(12) 0.005(11) -0.004(12)
N2 0.040(14) 0.061(18) 0.024(11) 0.000(12) 0.005(10) 0.000(13)
N3 0.047(14) 0.047(15) 0.017(11) 0.001(10) -0.004(10) -0.008(12)
N4 0.033(13) 0.054(16) 0.027(12) -0.002(11) -0.006(10) -0.004(12)
N5 0.048(15) 0.045(15) 0.024(11) -0.002(10) 0.004(11) -0.002(12)
N6 0.038(14) 0.052(16) 0.031(12) -0.002(11) 0.007(11) 0.002(12)
N7 0.046(15) 0.047(15) 0.026(12) -0.001(11) 0.008(11) -0.003(12)
N8 0.046(15) 0.059(17) 0.026(12) -0.012(11) 0.007(11) -0.007(13)
N9 0.044(15) 0.055(17) 0.028(12) -0.008(12) -0.004(11) 0.003(13)
N10 0.036(15) 0.07(2) 0.038(14) -0.001(13) 0.007(12) -0.010(13)
N11 0.044(15) 0.067(19) 0.026(12) -0.007(12) 0.002(11) -0.004(14)
N12 0.040(14) 0.071(19) 0.026(12) -0.006(12) 0.000(10) 0.001(14)
N13 0.045(15) 0.064(18) 0.028(12) 0.000(12) 0.002(11) -0.013(14)
N14 0.053(16) 0.052(16) 0.023(12) 0.003(12) -0.007(11) -0.015(13)
N15 0.045(15) 0.054(17) 0.036(14) -0.001(12) 0.001(12) -0.004(13)
N16 0.035(13) 0.055(16) 0.030(12) -0.005(11) 0.001(10) 0.001(12)
N17 0.059(17) 0.049(16) 0.029(13) -0.005(11) 0.000(12) 0.002(14)
N18 0.044(15) 0.068(19) 0.030(13) -0.002(13) -0.002(12) -0.007(14)
N19 0.047(15) 0.046(15) 0.034(13) -0.006(11) -0.002(11) 0.001(13)
N20 0.045(15) 0.056(17) 0.027(12) 0.000(12) -0.003(11) -0.006(13)
N21 0.05(3) 0.06(3) 0.05(3) -0.01(3) 0.01(3) 0.00(3)
N22 0.05(2) 0.10(3) 0.06(2) 0.01(2) 0.005(17) -0.04(2)
N23 0.037(16) 0.07(2) 0.07(2) -0.009(19) 0.002(16) 0.005(15)
N24 0.05(2) 0.05(2) 0.10(3) -0.001(19) 0.04(2) 0.001(16)
N25 0.070 0.070 0.070 0.000 0.015 0.000
N26 0.07(4) 0.08(4) 0.06(5) 0.00(3) 0.02(3) 0.01(3)
C1 0.032(15) 0.06(2) 0.019(13) 0.000(14) -0.004(11) 0.003(15)
C2 0.034(16) 0.08(2) 0.019(13) -0.004(14) 0.004(11) -0.006(16)
C3 0.035(17) 0.07(2) 0.025(14) -0.002(14) 0.000(13) -0.012(15)
C4 0.041(17) 0.06(2) 0.026(14) 0.007(14) 0.006(13) -0.008(15)
C5 0.046(18) 0.06(2) 0.016(12) -0.003(12) 0.001(12) -0.014(15)
C6 0.07(2) 0.044(19) 0.024(14) -0.002(13) 0.003(14) -0.016(16)
C7 0.050(18) 0.037(16) 0.020(13) -0.006(12) 0.001(12) -0.014(14)
C8 0.050(18) 0.044(18) 0.031(15) 0.002(13) 0.004(13) 0.013(15)
C9 0.06(2) 0.045(18) 0.023(14) 0.000(13) -0.002(13) -0.010(16)
C10 0.06(2) 0.042(18) 0.031(16) 0.010(13) -0.003(14) -0.002(16)
C11 0.048(18) 0.05(2) 0.027(14) -0.005(13) -0.002(13) -0.001(15)
C12 0.05(2) 0.05(2) 0.031(15) -0.004(14) 0.001(14) 0.002(16)
C13 0.039(17) 0.08(3) 0.023(14) -0.009(15) 0.004(13) -0.003(17)
C14 0.044(18) 0.07(2) 0.026(14) -0.001(15) 0.004(13) -0.005(17)
C15 0.039(17) 0.07(2) 0.032(16) -0.001(15) 0.000(13) 0.012(16)
C16 0.029(15) 0.054(19) 0.034(16) 0.006(14) 0.000(12) 0.001(14)
C17 0.035(17) 0.09(3) 0.028(15) 0.006(17) 0.003(13) -0.005(18)
C18 0.037(17) 0.08(3) 0.031(15) -0.008(16) 0.001(13) -0.011(17)
C19 0.051(19) 0.052(19) 0.032(16) 0.007(14) 0.007(14) -0.017(16)
C20 0.049(18) 0.06(2) 0.027(14) 0.002(14) -0.004(13) -0.013(16)
C21 0.042(17) 0.06(2) 0.029(15) -0.001(14) 0.002(13) -0.015(15)
C22 0.031(16) 0.07(2) 0.036(17) 0.006(16) -0.002(13) -0.019(16)
C23 0.051(19) 0.048(19) 0.034(16) 0.004(14) -0.003(14) -0.015(16)
C24 0.048(18) 0.05(2) 0.030(15) -0.008(14) 0.002(13) -0.006(16)
C25 0.043(18) 0.042(17) 0.028(15) 0.002(13) -0.004(13) 0.003(14)
C26 0.049(19) 0.05(2) 0.037(16) -0.003(15) -0.002(14) 0.005(16)
C27 0.06(2) 0.044(18) 0.034(16) -0.005(14) 0.001(15) 0.002(16)
C28 0.047(18) 0.042(18) 0.032(16) -0.004(13) 0.005(14) 0.003(15)
C29 0.041(17) 0.07(2) 0.032(16) 0.001(15) -0.006(13) 0.004(17)
C30 0.050(18) 0.052(19) 0.030(14) -0.004(13) 0.009(13) -0.002(16)

loop_
_atom_type_symbol
_atom_type_description
_atom_type_scat_dispersion_real
_atom_type_scat_dispersion_imag
_atom_type_scat_source
C C 0.0033 0.0016 'International Tables Vol C Tables 4.2.6.8 and 6.1.1.4'
H H 0.0000 0.0000 'International Tables Vol C Tables 4.2.6.8 and 6.1.1.4'
N N 0.0061 0.0033 'International Tables Vol C Tables 4.2.6.8 and 6.1.1.4'
O O 0.0106 0.0060 'International Tables Vol C Tables 4.2.6.8 and 6.1.1.4'
U U -9.6767 9.6646 'International Tables Vol C Tables 4.2.6.8 and 6.1.1.4'
Cs Cs -0.3680 2.1192 'International Tables Vol C Tables 4.2.6.8 and 6.1.1.4'

loop_
_geom_angle_atom_site_label_1
_geom_angle_atom_site_label_2
_geom_angle_atom_site_label_3
_geom_angle
_geom_angle_site_symmetry_1
_geom_angle_site_symmetry_3
O1 U1 O2 178.6(11) . .
O1 U1 O7 93.9(9) . .
O2 U1 O7 87.5(9) . .
O1 U1 O3 90.6(9) . .
O2 U1 O3 88.5(9) . .
O7 U1 O3 142.9(8) . .
O1 U1 O5 91.4(9) . .
O2 U1 O5 89.3(9) . .
O7 U1 O5 72.1(7) . .
O3 U1 O5 71.0(7) . .
O1 U1 O9 92.0(9) . .
O2 U1 O9 88.1(8) . .
O7 U1 O9 73.7(7) . .
O3 U1 O9 142.9(7) . .
O5 U1 O9 145.8(7) . .
O1 U1 O11 92.3(9) . .
O2 U1 O11 86.5(9) . .
O7 U1 O11 143.9(7) . .
O3 U1 O11 72.4(7) . .
O5 U1 O11 143.2(7) . .
O9 U1 O11 70.6(7) . .
O16 U2 O16 180 5_756 .
O16 U2 O20 95.6(15) 5_756 5_756
O16 U2 O20 84.4(15) . 5_756
O16 U2 O20 84.4(15) 5_756 .
O16 U2 O20 95.6(15) . .
O20 U2 O20 180 5_756 .
O16 U2 O17 95.1(14) 5_756 .
O16 U2 O17 84.9(14) . .
O20 U2 O17 63.8(13) 5_756 .
O20 U2 O17 116.2(13) . .
O16 U2 O17 84.9(14) 5_756 5_756
O16 U2 O17 95.1(14) . 5_756
O20 U2 O17 116.2(13) 5_756 5_756
O20 U2 O17 63.8(13) . 5_756
O17 U2 O17 180 . 5_756
O16 U2 O18 84.1(17) 5_756 .
O16 U2 O18 95.9(17) . .
O20 U2 O18 111.5(15) 5_756 .
O20 U2 O18 68.5(15) . .
O17 U2 O18 48.2(12) . .
O17 U2 O18 131.8(12) 5_756 .
O16 U2 O18 95.9(17) 5_756 5_756
O16 U2 O18 84.1(17) . 5_756
O20 U2 O18 68.5(15) 5_756 5_756
O20 U2 O18 111.5(15) . 5_756
O17 U2 O18 131.8(12) . 5_756
O17 U2 O18 48.2(12) 5_756 5_756
O18 U2 O18 180 . 5_756
O23B U3 O23A 172(4) 2_756 .
O23B U3 O23A 172(4) . 2_756
O23B U3 O27 102(3) 2_756 .
O23A U3 O27 80(2) . .
O23B U3 O28 101(3) . 2_756
O23A U3 O28 86(2) 2_756 2_756
O27 U3 O28 54.54(5) . .
O23B U3 O25 87(3) 2_756 .
O23A U3 O25 89(2) . .
O27 U3 O25 101.0(9) 2_756 .
O28 U3 O25 101.2(9) . .
O23B U3 O24 91(3) . 2_756
O23A U3 O24 82(2) . 2_756
O27 U3 O24 93.0(7) 2_756 2_756
O28 U3 O24 88.5(8) . 2_756
O25 U3 O24 48.1(11) . .
O12 Cs1 O6 120.4(6) . .
O12 Cs1 O10 66.6(7) . .
O6 Cs1 O10 119.3(6) . .
O12 Cs1 O8 120.1(6) . .
O6 Cs1 O8 66.0(6) . .
O10 Cs1 O8 62.2(6) . .
O12 Cs1 O4 66.9(6) . .
O6 Cs1 O4 63.5(6) . .
O10 Cs1 O4 123.5(6) . .
O8 Cs1 O4 121.2(5) . .
O12 Cs1 O13 129.0(8) . .
O6 Cs1 O13 99.6(9) . .
O10 Cs1 O13 121.4(10) . .
O8 Cs1 O13 103.8(9) . .
O4 Cs1 O13 112.3(10) . .
O12 Cs1 O14 93.8(10) . .
O6 Cs1 O14 117.4(13) . .
O10 Cs1 O14 122.2(13) . .
O8 Cs1 O14 139.5(8) . .
O4 Cs1 O14 91.0(9) . .
O13 Cs1 O14 36.6(6) . .
O12 Cs1 O19 175.4(7) . .
O6 Cs1 O19 61.3(7) . .
O10 Cs1 O19 116.8(7) . .
O8 Cs1 O19 64.4(7) . .
O4 Cs1 O19 111.8(6) . .
O13 Cs1 O19 47.0(9) . .
O14 Cs1 O19 81.8(10) . .
C1 O3 U1 125.4(18) . .
C4 O4 Cs1 135.0(19) . .
C7 O5 U1 127.9(17) . .
C10 O6 Cs1 140(2) . .
C13 O7 U1 129.5(19) . .
C16 O8 Cs1 142.2(19) . .
C19 O9 U1 125.3(18) . .
C22 O10 Cs1 139.7(19) . .
C25 O11 U1 126.7(19) . .
C28 O12 Cs1 137.8(19) . .
N21 O13 Cs1 89(3) . .
N21 O14 Cs1 77(3) . .
N22 O17 U2 100(3) . .
N22 O18 U2 98(3) . .
N22 O19 Cs1 137(3) . .
N23 O20 U2 126(4) . .
N24 O24 U3 98(3) . .
N24 O25 U3 101(2) . .
N25 O27 U3 88.90(3) . .
N25 O28 U3 89.15(3) . .
N26 O30 U3 123(4) . .
C1 N1 C29 123(3) . .
C1 N1 C3 112(3) . .
C29 N1 C3 125(3) . .
C1 N2 C5 124(2) . .
C1 N2 C2 110(3) . .
C5 N2 C2 126(3) . .
C4 N3 C2 113(3) . .
C4 N3 C6 122(2) . .
C2 N3 C6 125(2) . .
C4 N4 C3 112(3) . .
C4 N4 C30 122(2) . .
C3 N4 C30 125(3) . .
C7 N5 C5 124(3) . .
C7 N5 C9 112(3) . .
C5 N5 C9 124(2) . .
C7 N6 C8 113(2) . .
C7 N6 C11 123(3) . .
C8 N6 C11 124(3) . .
C10 N7 C12 123(2) . .
C10 N7 C8 112(2) . .
C12 N7 C8 124(2) . .
C10 N8 C6 122(3) . .
C10 N8 C9 113(3) . .
C6 N8 C9 124(3) . .
C13 N9 C11 123(3) . .
C13 N9 C15 112(3) . .
C11 N9 C15 125(3) . .
C13 N10 C14 112(3) . .
C13 N10 C17 124(3) . .
C14 N10 C17 124(3) . .
C16 N11 C18 125(3) . .
C16 N11 C14 113(3) . .
C18 N11 C14 122(3) . .
C16 N12 C15 114(3) . .
C16 N12 C12 122(3) . .
C15 N12 C12 123(3) . .
C19 N13 C17 125(3) . .
C19 N13 C21 111(3) . .
C17 N13 C21 124(3) . .
C19 N14 C23 124(3) . .
C19 N14 C20 112(3) . .
C23 N14 C20 123(3) . .
C22 N15 C20 112(3) . .
C22 N15 C24 120(3) . .
C20 N15 C24 125(3) . .
C22 N16 C21 114(3) . .
C22 N16 C18 122(3) . .
C21 N16 C18 124(3) . .
C25 N17 C23 124(3) . .
C25 N17 C27 111(3) . .
C23 N17 C27 124(3) . .
C25 N18 C26 113(3) . .
C25 N18 C29 123(3) . .
C26 N18 C29 124(3) . .
C28 N19 C26 112(3) . .
C28 N19 C30 122(3) . .
C26 N19 C30 125(3) . .
C28 N20 C27 113(3) . .
C28 N20 C24 122(3) . .
C27 N20 C24 125(3) . .
O13 N21 O15 119(3) . .
O13 N21 O14 116(3) . .
O15 N21 O14 113(3) . .
O18 N22 O17 114(5) . .
O18 N22 O19 121(4) . .
O17 N22 O19 124(4) . .
O20 N23 O21 132(5) . .
O20 N23 O22 121(4) . .
O21 N23 O22 107(4) . .
O26 N24 O24 124(4) . .
O26 N24 O25 124(4) . .
O24 N24 O25 112(4) . .
O29 N25 O28 130.8 . .
O29 N25 O27 105.5 . .
O28 N25 O27 123.6 . .
O30 N26 O31 121(3) . .
O30 N26 O32 121(4) . .
O31 N26 O32 117(3) . .
O3 C1 N2 125(3) . .
O3 C1 N1 125(3) . .
N2 C1 N1 110(3) . .
N2 C2 N3 112(2) . .
N2 C2 C3 105(3) . .
N3 C2 C3 103(2) . .
N2 C2 H2 112.1 . .
N3 C2 H2 112.0 . .
C3 C2 H2 112.0 . .
N4 C3 N1 112(3) . .
N4 C3 C2 104(3) . .
N1 C3 C2 103(2) . .
N4 C3 H3 112.2 . .
N1 C3 H3 112.2 . .
C2 C3 H3 112.2 . .
O4 C4 N3 128(3) . .
O4 C4 N4 124(3) . .
N3 C4 N4 107(2) . .
N2 C5 N5 113(2) . .
N2 C5 H5A 108.8 . .
N5 C5 H5A 108.8 . .
N2 C5 H5B 109.0 . .
N5 C5 H5B 108.9 . .
H5A C5 H5B 107.7 . .
N8 C6 N3 115(3) . .
N8 C6 H6A 108.5 . .
N3 C6 H6A 108.5 . .
N8 C6 H6B 108.5 . .
N3 C6 H6B 108.4 . .
H6A C6 H6B 107.5 . .
O5 C7 N6 125(3) . .
O5 C7 N5 125(3) . .
N6 C7 N5 110(3) . .
N7 C8 N6 114(3) . .
N7 C8 C9 103(2) . .
N6 C8 C9 103(2) . .
N7 C8 H8 111.8 . .
N6 C8 H8 111.8 . .
C9 C8 H8 111.8 . .
N8 C9 N5 115(3) . .
N8 C9 C8 102(2) . .
N5 C9 C8 102(2) . .
N8 C9 H9 112.2 . .
N5 C9 H9 112.3 . .
C8 C9 H9 112.1 . .
O6 C10 N8 126(3) . .
O6 C10 N7 126(3) . .
N8 C10 N7 109(3) . .
N9 C11 N6 114(2) . .
N9 C11 H11A 108.7 . .
N6 C11 H11A 108.7 . .
N9 C11 H11B 108.6 . .
N6 C11 H11B 108.7 . .
H11A C11 H11B 107.6 . .
N7 C12 N12 115(3) . .
N7 C12 H12A 108.5 . .
N12 C12 H12A 108.5 . .
N7 C12 H12B 108.6 . .
N12 C12 H12B 108.5 . .
H12A C12 H12B 107.5 . .
O7 C13 N9 125(3) . .
O7 C13 N10 124(4) . .
N9 C13 N10 111(3) . .
N10 C14 N11 114(3) . .
N10 C14 C15 104(2) . .
N11 C14 C15 101(3) . .
N10 C14 H14 112.5 . .
N11 C14 H14 112.5 . .
C15 C14 H14 112.5 . .
N12 C15 N9 114(3) . .
N12 C15 C14 104(3) . .
N9 C15 C14 101(3) . .
N12 C15 H15 112.3 . .
N9 C15 H15 112.3 . .
C14 C15 H15 112.3 . .
O8 C16 N12 126(3) . .
O8 C16 N11 126(3) . .
N12 C16 N11 108(3) . .
N13 C17 N10 114(3) . .
N13 C17 H17A 108.8 . .
N10 C17 H17A 108.7 . .
N13 C17 H17B 108.8 . .
N10 C17 H17B 108.7 . .
H17A C17 H17B 107.7 . .
N16 C18 N11 114(3) . .
N16 C18 H18A 108.8 . .
N11 C18 H18A 108.8 . .
N16 C18 H18B 108.9 . .
N11 C18 H18B 108.9 . .
H18A C18 H18B 107.7 . .
O9 C19 N14 124(3) . .
O9 C19 N13 125(3) . .
N14 C19 N13 111(3) . .
N15 C20 N14 114(3) . .
N15 C20 C21 104(3) . .
N14 C20 C21 102(2) . .
N15 C20 H20 112.5 . .
N14 C20 H20 112.3 . .
C21 C20 H20 112.3 . .
N16 C21 N13 114(3) . .
N16 C21 C20 103(2) . .
N13 C21 C20 104(2) . .
N16 C21 H21 111.8 . .
N13 C21 H21 111.8 . .
C20 C21 H21 111.9 . .
O10 C22 N16 128(3) . .
O10 C22 N15 125(3) . .
N16 C22 N15 107(3) . .
N17 C23 N14 114(3) . .
N17 C23 H23A 109.0 . .
N14 C23 H23A 108.9 . .
N17 C23 H23B 108.7 . .
N14 C23 H23B 108.9 . .
H23A C23 H23B 107.7 . .
N15 C24 N20 114(2) . .
N15 C24 H24A 108.6 . .
N20 C24 H24A 108.7 . .
N15 C24 H24B 108.8 . .
N20 C24 H24B 108.8 . .
H24A C24 H24B 107.6 . .
O11 C25 N18 127(3) . .
O11 C25 N17 123(3) . .
N18 C25 N17 110(3) . .
N19 C26 N18 114(3) . .
N19 C26 C27 103(3) . .
N18 C26 C27 104(3) . .
N19 C26 H26 111.9 . .
N18 C26 H26 111.9 . .
C27 C26 H26 111.9 . .
N20 C27 N17 114(3) . .
N20 C27 C26 104(3) . .
N17 C27 C26 102(2) . .
N20 C27 H27 111.9 . .
N17 C27 H27 112.0 . .
C26 C27 H27 111.9 . .
O12 C28 N20 127(3) . .
O12 C28 N19 125(3) . .
N20 C28 N19 108(3) . .
N1 C29 N18 112(3) . .
N1 C29 H29A 109.1 . .
N18 C29 H29A 109.2 . .
N1 C29 H29B 109.4 . .
N18 C29 H29B 109.2 . .
H29A C29 H29B 107.9 . .
N19 C30 N4 115(2) . .
N19 C30 H30A 108.7 . .
N4 C30 H30A 108.6 . .
N19 C30 H30B 108.6 . .
N4 C30 H30B 108.5 . .
H30A C30 H30B 107.6 . .

loop_
_geom_bond_atom_site_label_1
_geom_bond_atom_site_label_2
_geom_bond_distance
U1 O1 1.756(19)
U1 O2 1.757(19)
U1 O7 2.36(2)
U1 O3 2.40(2)
U1 O5 2.41(2)
U1 O9 2.42(2)
U1 O11 2.42(2)
U2 O16 1.78(3)
U2 O20 2.41(4)
U2 O17 2.49(4)
U2 O18 2.57(4)
U3 O23B 1.73(7)
U3 O23A 1.77(6)
U3 O27 2.424(2)
U3 O28 2.458(2)
U3 O25 2.52(3)
U3 O24 2.57(4)
Cs1 O12 2.92(2)
Cs1 O6 2.95(2)
Cs1 O10 2.97(2)
Cs1 O8 2.99(2)
Cs1 O4 3.04(2)
Cs1 O13 3.284(17)
Cs1 O14 3.55(8)
Cs1 O19 3.64(4)
O3 C1 1.25(4)
O4 C4 1.22(3)
O5 C7 1.26(4)
O6 C10 1.24(4)
O7 C13 1.26(4)
O8 C16 1.22(4)
O9 C19 1.27(4)
O10 C22 1.23(4)
O11 C25 1.25(4)
O12 C28 1.23(4)
O13 N21 1.24(7)
O14 N21 1.31(4)
O15 N21 1.29(7)
O17 N22 1.27(5)
O18 N22 1.19(5)
O19 N22 1.27(5)
O20 N23 1.04(4)
O21 N23 1.24(5)
O22 N23 1.37(5)
O24 N24 1.25(5)
O25 N24 1.25(5)
O26 N24 1.18(4)
O27 N25 1.3090
O28 N25 1.2296
O29 N25 1.2287
O30 N26 1.26(3)
O31 N26 1.28(3)
O32 N26 1.31(3)
N1 C1 1.36(4)
N1 C29 1.44(5)
N1 C3 1.46(4)
N2 C1 1.36(4)
N2 C5 1.41(4)
N2 C2 1.47(4)
N3 C4 1.35(4)
N3 C2 1.47(4)
N3 C6 1.48(4)
N4 C4 1.39(4)
N4 C3 1.45(4)
N4 C30 1.46(4)
N5 C7 1.35(4)
N5 C5 1.44(4)
N5 C9 1.47(4)
N6 C7 1.34(4)
N6 C8 1.45(4)
N6 C11 1.46(4)
N7 C10 1.38(4)
N7 C12 1.43(4)
N7 C8 1.44(4)
N8 C10 1.37(4)
N8 C6 1.42(4)
N8 C9 1.43(4)
N9 C13 1.33(5)
N9 C11 1.45(4)
N9 C15 1.48(4)
N10 C13 1.34(4)
N10 C14 1.44(4)
N10 C17 1.45(5)
N11 C16 1.36(4)
N11 C18 1.45(5)
N11 C14 1.49(4)
N12 C16 1.34(4)
N12 C15 1.44(4)
N12 C12 1.47(4)
N13 C19 1.34(4)
N13 C17 1.40(5)
N13 C21 1.47(4)
N14 C19 1.35(4)
N14 C23 1.46(4)
N14 C20 1.46(4)
N15 C22 1.40(4)
N15 C20 1.42(4)
N15 C24 1.45(4)
N16 C22 1.36(4)
N16 C21 1.43(4)
N16 C18 1.44(5)
N17 C25 1.36(4)
N17 C23 1.43(4)
N17 C27 1.48(4)
N18 C25 1.30(4)
N18 C26 1.45(4)
N18 C29 1.46(4)
N19 C28 1.37(4)
N19 C26 1.45(4)
N19 C30 1.45(4)
N20 C28 1.36(4)
N20 C27 1.42(4)
N20 C24 1.48(4)
C2 C3 1.51(5)
C2 H2 0.9800
C3 H3 0.9800
C5 H5A 0.9700
C5 H5B 0.9700
C6 H6A 0.9700
C6 H6B 0.9700
C8 C9 1.59(5)
C8 H8 0.9800
C9 H9 0.9800
C11 H11A 0.9700
C11 H11B 0.9700
C12 H12A 0.9700
C12 H12B 0.9700
C14 C15 1.56(5)
C14 H14 0.9800
C15 H15 0.9800
C17 H17A 0.9700
C17 H17B 0.9700
C18 H18A 0.9700
C18 H18B 0.9700
C20 C21 1.56(5)
C20 H20 0.9800
C21 H21 0.9800
C23 H23A 0.9700
C23 H23B 0.9700
C24 H24A 0.9700
C24 H24B 0.9700
C26 C27 1.53(5)
C26 H26 0.9800
C27 H27 0.9800
C29 H29A 0.9700
C29 H29B 0.9700
C30 H30A 0.9700
C30 H30B 0.9700
